data_7050403
loop_
_publ_author_name
'Herrera, Juan Manuel'
'Armentano, Donatella'
'de Munno, Giovanni'
'Lloret, Francesc'
'Julve, Miguel'
'Verdaguer, Michel'

_publ_section_title
;
 [Mnii2(bpym)(H2O)8]4+ and [Miv(CN)8]4-- (M&#x2009;=&#x2009;Mo and W)
 as building blocks in designing bpym- and cyanide-bridged bimetallic
 three-dimensional networks
 (bpym&#x2009;=&#x2009;2,2'-bipyrimidine)Electronic supplementary
 information (ESI) available: \cMT vs. T for 2. See
 http://www.rsc.org/suppdata/nj/b2/b206124b/
;
_journal_issue 1
_journal_name_full 'New Journal of Chemistry'
_journal_page_first 128
_journal_paper_doi 10.1039/b206124b
_journal_volume 27
_journal_year 2003
_chemical_formula_sum 'C16 H10 Mn2 Mo N12 O2'
_chemical_formula_weight 608.18
_chemical_name_systematic
; 
? 
;
_space_group_IT_number 15
_symmetry_cell_setting monoclinic
_symmetry_space_group_name_Hall '-C 2yc'
_symmetry_space_group_name_H-M 'C 1 2/c 1'
_atom_sites_solution_hydrogens geom
_atom_sites_solution_primary patterson
_atom_sites_solution_secondary difmap
_audit_creation_method SHELXL-97
_cell_angle_alpha 90.00
_cell_angle_beta 103.400(10)
_cell_angle_gamma 90.00
_cell_formula_units_Z 4
_cell_length_a 14.539(3)
_cell_length_b 12.620(2)
_cell_length_c 12.114(3)
_cell_measurement_temperature 293(2)
_cell_volume 2162.2(8)
_computing_structure_refinement 'SHELXL-97 (Sheldrick, 1997)'
_computing_structure_solution 'SHELXS-97 (Sheldrick, 1990)'
_diffrn_ambient_temperature 293(2)
_diffrn_measured_fraction_theta_full 1.000
_diffrn_measured_fraction_theta_max 1.000
_diffrn_radiation_monochromator graphite
_diffrn_radiation_source 'fine-focus sealed tube'
_diffrn_radiation_type MoK\a
_diffrn_radiation_wavelength 0.71073
_diffrn_reflns_av_R_equivalents 0.0286
_diffrn_reflns_av_sigmaI/netI 0.0337
_diffrn_reflns_limit_h_max 16
_diffrn_reflns_limit_h_min -17
_diffrn_reflns_limit_k_max 15
_diffrn_reflns_limit_k_min 0
_diffrn_reflns_limit_l_max 14
_diffrn_reflns_limit_l_min 0
_diffrn_reflns_number 2019
_diffrn_reflns_theta_full 25.05
_diffrn_reflns_theta_max 25.05
_diffrn_reflns_theta_min 2.16
_exptl_absorpt_coefficient_mu 1.763
_exptl_absorpt_correction_T_max 0.736
_exptl_absorpt_correction_T_min 0.574
_exptl_crystal_density_diffrn 1.868
_exptl_crystal_density_method 'not measured'
_exptl_crystal_F_000 1192
_exptl_crystal_size_max 0.45
_exptl_crystal_size_mid 0.13
_exptl_crystal_size_min 0.09
_refine_diff_density_max 0.608
_refine_diff_density_min -0.875
_refine_diff_density_rms 0.106
_refine_ls_extinction_method none
_refine_ls_goodness_of_fit_ref 0.997
_refine_ls_hydrogen_treatment mixed
_refine_ls_matrix_type full
_refine_ls_number_parameters 156
_refine_ls_number_reflns 1918
_refine_ls_number_restraints 3
_refine_ls_restrained_S_all 0.996
_refine_ls_R_factor_all 0.0386
_refine_ls_R_factor_gt 0.0326
_refine_ls_shift/su_max 0.000
_refine_ls_shift/su_mean 0.000
_refine_ls_structure_factor_coef Fsqd
_refine_ls_weighting_details
;
calc w=1/[\s^2^(Fo^2^)+(0.0625P)^2^+0.0000P] where 
P=(Fo^2^+2Fc^2^)/3
;
_refine_ls_weighting_scheme calc
_refine_ls_wR_factor_gt 0.0859
_refine_ls_wR_factor_ref 0.0877
_reflns_number_gt 1630
_reflns_number_total 1918
_reflns_threshold_expression >2sigma(I)
_cod_data_source_file b206124b.txt
_cod_data_source_block (1)
_cod_original_sg_symbol_H-M C2/c
_cod_database_code 7050403

loop_
_symmetry_equiv_pos_as_xyz
'x, y, z'
'x, -y, z+1/2'
'x+1/2, y+1/2, z'
'x+1/2, -y+1/2, z+1/2'
'-x, -y, -z'
'-x, y, -z-1/2'
'-x+1/2, -y+1/2, -z'
'-x+1/2, y+1/2, -z-1/2'

loop_
_atom_site_label
_atom_site_type_symbol
_atom_site_fract_x
_atom_site_fract_y
_atom_site_fract_z
_atom_site_U_iso_or_equiv
_atom_site_adp_type
_atom_site_occupancy
_atom_site_symmetry_multiplicity
_atom_site_calc_flag
_atom_site_refinement_flags
_atom_site_disorder_assembly
_atom_site_disorder_group
Mo1 Mo 1.0000 0.26664(3) 1.2500 0.01174(15) Uani 1 2 d S . .
Mn1 Mn 0.76225(4) 0.51132(4) 0.94438(5) 0.01617(17) Uani 1 1 d . . .
N1 N 0.6952(2) 0.6727(2) 0.8777(3) 0.0244(7) Uani 1 1 d . . .
C1 C 0.6421(3) 0.6892(3) 0.7727(4) 0.0332(10) Uani 1 1 d . . .
H1 H 0.6243 0.6316 0.7245 0.060 Uiso 1 1 calc R . .
C2 C 0.6133(3) 0.7890(4) 0.7349(4) 0.0374(11) Uani 1 1 d . . .
H2 H 0.5789 0.8005 0.6610 0.060 Uiso 1 1 calc R . .
C3 C 0.6372(3) 0.8712(3) 0.8102(4) 0.0337(10) Uani 1 1 d . . .
H3 H 0.6159 0.9390 0.7873 0.060 Uiso 1 1 calc R . .
N2 N 0.6900(2) 0.8576(2) 0.9150(3) 0.0241(7) Uani 1 1 d . . .
C4 C 0.7186(3) 0.7581(3) 0.9432(3) 0.0188(8) Uani 1 1 d . . .
O1 O 0.6527(2) 0.4866(2) 1.0427(3) 0.0344(7) Uani 1 1 d D . .
H1W H 0.623(3) 0.5524(19) 1.051(5) 0.060 Uiso 1 1 d D . .
H2W H 0.600(2) 0.442(3) 1.012(5) 0.060 Uiso 1 1 d D . .
N5 N 0.8723(2) 0.5685(3) 0.8633(3) 0.0288(8) Uani 1 1 d . . .
C5 C 0.9162(3) 0.6247(3) 0.8228(3) 0.0200(8) Uani 1 1 d . . .
N6 N 0.6724(2) 0.4109(3) 0.8149(3) 0.0267(8) Uani 1 1 d . . .
C6 C 0.6133(3) 0.3485(3) 0.7878(3) 0.0178(8) Uani 1 1 d . . .
N7 N 0.8483(2) 0.3928(3) 1.0479(3) 0.0271(8) Uani 1 1 d . . .
C7 C 0.8988(3) 0.3473(3) 1.1171(3) 0.0200(8) Uani 1 1 d . . .
C8 C 1.0105(3) 0.1960(3) 1.0909(3) 0.0202(8) Uani 1 1 d . . .
N8 N 1.0149(3) 0.1600(3) 1.0043(3) 0.0321(9) Uani 1 1 d . . .

loop_
_atom_site_aniso_label
_atom_site_aniso_U_11
_atom_site_aniso_U_22
_atom_site_aniso_U_33
_atom_site_aniso_U_23
_atom_site_aniso_U_13
_atom_site_aniso_U_12
Mo1 0.0091(2) 0.0093(2) 0.0151(2) 0.000 -0.00051(16) 0.000
Mn1 0.0145(3) 0.0119(3) 0.0199(3) 0.0010(2) -0.0006(2) -0.0008(2)
N1 0.0266(18) 0.0157(17) 0.0265(18) -0.0028(13) -0.0030(15) 0.0028(13)
C1 0.040(3) 0.027(2) 0.026(2) -0.0045(19) -0.0046(19) -0.001(2)
C2 0.046(3) 0.036(3) 0.021(2) 0.0002(19) -0.011(2) 0.007(2)
C3 0.045(3) 0.022(2) 0.029(2) 0.0072(18) -0.003(2) 0.0041(19)
N2 0.0291(18) 0.0160(16) 0.0232(18) 0.0006(13) -0.0020(14) 0.0003(14)
C4 0.0178(18) 0.0153(18) 0.023(2) 0.0022(15) 0.0036(16) -0.0005(14)
O1 0.0307(17) 0.0281(16) 0.047(2) -0.0120(14) 0.0151(15) -0.0026(13)
N5 0.030(2) 0.0262(19) 0.0297(19) -0.0026(15) 0.0069(16) -0.0106(16)
C5 0.0167(19) 0.0197(19) 0.0221(19) -0.0024(16) 0.0014(15) -0.0030(16)
N6 0.0215(18) 0.0266(18) 0.0291(19) -0.0050(15) -0.0002(14) -0.0101(15)
C6 0.0179(19) 0.0171(18) 0.0176(18) 0.0023(15) 0.0022(15) 0.0015(16)
N7 0.0266(18) 0.0230(17) 0.0283(19) 0.0042(15) -0.0004(16) 0.0077(15)
C7 0.0186(19) 0.0169(18) 0.023(2) -0.0007(16) 0.0021(16) 0.0014(16)
C8 0.0162(19) 0.0171(18) 0.026(2) 0.0027(16) 0.0031(16) 0.0012(15)
N8 0.030(2) 0.037(2) 0.030(2) -0.0054(16) 0.0072(16) 0.0053(16)

loop_
_atom_type_symbol
_atom_type_description
_atom_type_scat_dispersion_real
_atom_type_scat_dispersion_imag
_atom_type_scat_source
C C 0.0033 0.0016 'International Tables Vol C Tables 4.2.6.8 and 6.1.1.4'
H H 0.0000 0.0000 'International Tables Vol C Tables 4.2.6.8 and 6.1.1.4'
N N 0.0061 0.0033 'International Tables Vol C Tables 4.2.6.8 and 6.1.1.4'
O O 0.0106 0.0060 'International Tables Vol C Tables 4.2.6.8 and 6.1.1.4'
Mn Mn 0.3368 0.7283 'International Tables Vol C Tables 4.2.6.8 and 6.1.1.4'
Mo Mo -1.6832 0.6857 'International Tables Vol C Tables 4.2.6.8 and 6.1.1.4'

loop_
_geom_angle_atom_site_label_1
_geom_angle_atom_site_label_2
_geom_angle_atom_site_label_3
_geom_angle
_geom_angle_site_symmetry_1
_geom_angle_site_symmetry_3
_geom_angle_publ_flag
C5 Mo1 C5 101.0(2) 2_565 5_767 ?
C5 Mo1 C8 142.30(14) 2_565 . ?
C5 Mo1 C8 74.56(14) 5_767 . ?
C5 Mo1 C8 74.56(14) 2_565 6_758 ?
C5 Mo1 C8 142.30(14) 5_767 6_758 ?
C8 Mo1 C8 131.3(2) . 6_758 ?
C5 Mo1 C6 92.22(14) 2_565 7_657 ?
C5 Mo1 C6 144.64(14) 5_767 7_657 ?
C8 Mo1 C6 75.04(14) . 7_657 ?
C8 Mo1 C6 72.81(14) 6_758 7_657 ?
C5 Mo1 C6 144.64(14) 2_565 4 ?
C5 Mo1 C6 92.22(14) 5_767 4 ?
C8 Mo1 C6 72.81(14) . 4 ?
C8 Mo1 C6 75.04(14) 6_758 4 ?
C6 Mo1 C6 95.67(19) 7_657 4 ?
C5 Mo1 C7 75.40(14) 2_565 6_758 ?
C5 Mo1 C7 69.77(14) 5_767 6_758 ?
C8 Mo1 C7 132.89(14) . 6_758 ?
C8 Mo1 C7 72.96(14) 6_758 6_758 ?
C6 Mo1 C7 145.59(14) 7_657 6_758 ?
C6 Mo1 C7 78.80(14) 4 6_758 ?
C5 Mo1 C7 69.77(14) 2_565 . ?
C5 Mo1 C7 75.40(14) 5_767 . ?
C8 Mo1 C7 72.96(14) . . ?
C8 Mo1 C7 132.89(14) 6_758 . ?
C6 Mo1 C7 78.80(14) 7_657 . ?
C6 Mo1 C7 145.59(14) 4 . ?
C7 Mo1 C7 124.0(2) 6_758 . ?
N7 Mn1 N5 95.96(14) . . ?
N7 Mn1 N6 100.60(14) . . ?
N5 Mn1 N6 104.23(13) . . ?
N7 Mn1 O1 88.99(13) . . ?
N5 Mn1 O1 168.06(12) . . ?
N6 Mn1 O1 85.44(12) . . ?
N7 Mn1 N1 162.11(13) . . ?
N5 Mn1 N1 81.13(13) . . ?
N6 Mn1 N1 97.22(12) . . ?
O1 Mn1 N1 90.83(12) . . ?
N7 Mn1 N2 91.86(13) . 7_667 ?
N5 Mn1 N2 88.22(12) . 7_667 ?
N6 Mn1 N2 161.22(13) . 7_667 ?
O1 Mn1 N2 80.74(12) . 7_667 ?
N1 Mn1 N2 70.47(11) . 7_667 ?
C4 N1 C1 116.7(3) . . ?
C4 N1 Mn1 118.2(2) . . ?
C1 N1 Mn1 124.7(3) . . ?
N1 C1 C2 121.5(4) . . ?
C1 C2 C3 117.5(4) . . ?
N2 C3 C2 122.5(4) . . ?
C3 N2 C4 116.0(3) . . ?
C3 N2 Mn1 127.2(3) . 7_667 ?
C4 N2 Mn1 116.8(3) . 7_667 ?
N1 C4 N2 125.7(3) . . ?
N1 C4 C4 117.3(4) . 7_667 ?
N2 C4 C4 117.0(4) . 7_667 ?
C5 N5 Mn1 160.3(3) . . ?
N5 C5 Mo1 178.6(3) . 5_767 ?
C6 N6 Mn1 151.2(3) . . ?
N6 C6 Mo1 175.5(3) . 7_657 ?
C7 N7 Mn1 166.0(3) . . ?
N7 C7 Mo1 177.2(4) . . ?
N8 C8 Mo1 178.5(3) . . ?

loop_
_geom_bond_atom_site_label_1
_geom_bond_atom_site_label_2
_geom_bond_distance
_geom_bond_site_symmetry_2
_geom_bond_publ_flag
Mo1 C5 2.155(4) 2_565 ?
Mo1 C5 2.155(4) 5_767 ?
Mo1 C8 2.161(4) . ?
Mo1 C8 2.161(4) 6_758 ?
Mo1 C6 2.164(4) 7_657 ?
Mo1 C6 2.164(4) 4 ?
Mo1 C7 2.166(4) 6_758 ?
Mo1 C7 2.166(4) . ?
Mn1 N7 2.155(3) . ?
Mn1 N5 2.186(3) . ?
Mn1 N6 2.196(3) . ?
Mn1 O1 2.222(3) . ?
Mn1 N1 2.321(3) . ?
Mn1 N2 2.360(3) 7_667 ?
N1 C4 1.335(5) . ?
N1 C1 1.343(5) . ?
C1 C2 1.372(6) . ?
C2 C3 1.372(6) . ?
C3 N2 1.333(5) . ?
N2 C4 1.342(5) . ?
N2 Mn1 2.360(3) 7_667 ?
C4 C4 1.479(8) 7_667 ?
N5 C5 1.137(5) . ?
C5 Mo1 2.155(4) 5_767 ?
N6 C6 1.156(5) . ?
C6 Mo1 2.164(4) 7_657 ?
N7 C7 1.135(5) . ?
C8 N8 1.159(5) . ?

loop_
_geom_hbond_atom_site_label_D
_geom_hbond_atom_site_label_H
_geom_hbond_atom_site_label_A
_geom_hbond_distance_DH
_geom_hbond_distance_HA
_geom_hbond_distance_DA
_geom_hbond_angle_DHA
_geom_hbond_site_symmetry_A
O1 H1W N8 0.950(10) 2.06(3) 2.930(5) 152(4) 3_455
O1 H2W N8 0.953(10) 2.08(2) 3.006(5) 163(5) 7_657
